data_7702803
loop_
_publ_author_name
'Matsukawa, Shoji'
'Kuwata, Shigeki'
'Ishii, Youichi'
'Hidai, Masanobu'

_publ_section_title
;
 Coordination behaviour of (diaryl disulfide)-bridged dinuclear
 thiairidaindan cores: ligand substitution by isocyanides, CO, hydrazines
 and hydroxylamine, and related reactions
;
_journal_issue 13
_journal_name_full 'Journal of the Chemical Society, Dalton Transactions'
_journal_page_first 2737
_journal_paper_doi 10.1039/b201591a
_journal_year 2002
_chemical_formula_sum 'C56 H62 Cl2 Ir2 N2 O3 P2 S2'
_chemical_formula_weight 1392.53
_space_group_IT_number 2
_space_group_name_Hall '-P 1'
_space_group_name_H-M_alt 'P -1'
_symmetry_cell_setting triclinic
_symmetry_Int_Tables_number 2
_symmetry_space_group_name_H-M 'P -1'
_audit_creation_date 'Fri Feb  1 21:03:47 2002'
_audit_creation_method 'by teXsan'
_cell_angle_alpha 88.04(4)
_cell_angle_beta 87.40(3)
_cell_angle_gamma 74.64(4)
_cell_formula_units_Z 2
_cell_length_a 11.606(5)
_cell_length_b 11.975(6)
_cell_length_c 19.977(7)
_cell_measurement_reflns_used 25
_cell_measurement_temperature 296.2
_cell_measurement_theta_max 20.0
_cell_measurement_theta_min 19.6
_cell_volume 2674(2)
_computing_cell_refinement 'MSC/AFC Diffractometer Control'
_computing_data_collection 'MSC/AFC Diffractometer Control'
_computing_data_reduction 'teXsan Ver. 1.11'
_computing_publication_material 'teXsan Ver. 1.11'
_computing_structure_refinement 'teXsan Ver. 1.10'
_computing_structure_solution 'DIRDIF94 (PATTY)'
_diffrn_measured_fraction_theta_full 0.9999
_diffrn_measured_fraction_theta_max 0.9999
_diffrn_measurement_device_type 'Rigaku AFC7R'
_diffrn_measurement_method \w-2\q
_diffrn_radiation_type 'Mo K\a'
_diffrn_radiation_wavelength 0.7107
_diffrn_reflns_av_R_equivalents 0.017
_diffrn_reflns_limit_h_max 14
_diffrn_reflns_limit_h_min -15
_diffrn_reflns_limit_k_max 0
_diffrn_reflns_limit_k_min -15
_diffrn_reflns_limit_l_max 25
_diffrn_reflns_limit_l_min -25
_diffrn_reflns_number 12876
_diffrn_reflns_theta_full 27.50
_diffrn_reflns_theta_max 27.50
_diffrn_standards_decay_% 21.38
_diffrn_standards_interval_count 150
_diffrn_standards_number 3
_exptl_absorpt_coefficient_mu 5.269
_exptl_absorpt_correction_T_max 0.998
_exptl_absorpt_correction_T_min 0.676
_exptl_absorpt_correction_type psi-scan
_exptl_absorpt_process_details '(North, Phillips & Mathews, 1968)'
_exptl_crystal_colour yellow
_exptl_crystal_density_diffrn 1.730
_exptl_crystal_density_method 'not measured'
_exptl_crystal_description prismatic
_exptl_crystal_size_max 0.600
_exptl_crystal_size_mid 0.400
_exptl_crystal_size_min 0.400
_refine_diff_density_max 1.73
_refine_diff_density_min -1.37
_refine_ls_extinction_coef 0.0062(2)
_refine_ls_extinction_method 'Zachariasen(1967) type 2 Gaussian isotropic'
_refine_ls_goodness_of_fit_ref 1.516
_refine_ls_hydrogen_treatment noref
_refine_ls_number_parameters 623
_refine_ls_number_reflns 9653
_refine_ls_R_factor_gt 0.0328
_refine_ls_shift/su_max 0.0011
_refine_ls_structure_factor_coef F
_refine_ls_weighting_details 'w = 1/[\s^2^(Fo) + 0.00022|Fo|^2^]'
_refine_ls_weighting_scheme calc
_refine_ls_wR_factor_ref 0.0389
_reflns_number_gt 9653
_reflns_number_total 12279
_cod_data_source_file b201591a.txt
_cod_data_source_block '[Ir(SAr)Cl(PPh3)(NH2OH)]2(7a)'
_cod_original_cell_volume 2673(1)
_cod_original_sg_symbol_H-M 'P -1         '
_cod_original_formula_sum 'C56 H62 Cl2 Ir2 N2 O3 P2 S2 '
_cod_database_code 7702803
_reflns_threshold_ 'criterion F^2^>3.0\s(F^2^)'

loop_
_symmetry_equiv_pos_as_xyz
x,y,z
-x,-y,-z

loop_
_atom_site_label
_atom_site_type_symbol
_atom_site_fract_x
_atom_site_fract_y
_atom_site_fract_z
_atom_site_U_iso_or_equiv
_atom_site_adp_type
_atom_site_occupancy
_atom_site_calc_flag
Ir(1) Ir 0.41903(2) -0.02800(2) -0.27984(1) 0.02909(6) Uani 1.00 d
Ir(2) Ir 0.37128(2) 0.26899(2) -0.24106(1) 0.02692(6) Uani 1.00 d
Cl(1) Cl 0.2770(1) -0.1315(1) -0.30995(10) 0.0557(5) Uani 1.00 d
Cl(2) Cl 0.3651(1) 0.1913(1) -0.12187(7) 0.0429(4) Uani 1.00 d
S(1) S 0.5352(1) 0.0922(1) -0.25215(6) 0.0287(3) Uani 1.00 d
S(2) S 0.2672(1) 0.1561(1) -0.29140(6) 0.0296(3) Uani 1.00 d
P(1) P 0.5722(1) -0.1891(1) -0.25987(7) 0.0328(4) Uani 1.00 d
P(2) P 0.2046(1) 0.4223(1) -0.22702(7) 0.0311(3) Uani 1.00 d
O(1) O 0.1993(4) -0.0071(4) -0.1788(2) 0.057(1) Uani 1.00 d
O(2) O 0.5505(4) 0.3233(5) -0.1475(3) 0.071(2) Uani 1.00 d
O(3) O 0.8209(6) -0.1091(6) -0.0484(3) 0.095(2) Uani 1.00 d
N(1) N 0.3272(4) -0.0354(4) -0.1798(2) 0.040(1) Uani 1.00 d
N(2) N 0.4834(4) 0.3661(4) -0.2045(3) 0.042(1) Uani 1.00 d
C(1) C 0.6163(4) 0.0985(4) -0.3296(3) 0.032(1) Uani 1.00 d
C(2) C 0.5798(5) 0.0509(5) -0.3848(3) 0.036(1) Uani 1.00 d
C(3) C 0.6372(6) 0.0608(6) -0.4460(3) 0.053(2) Uani 1.00 d
C(4) C 0.7292(7) 0.1147(7) -0.4522(4) 0.063(2) Uani 1.00 d
C(5) C 0.7671(6) 0.1547(5) -0.3968(4) 0.053(2) Uani 1.00 d
C(6) C 0.7135(5) 0.1476(5) -0.3335(3) 0.041(2) Uani 1.00 d
C(7) C 0.4852(5) -0.0141(5) -0.3774(3) 0.036(1) Uani 1.00 d
C(8) C 0.7620(6) 0.1853(6) -0.2728(4) 0.057(2) Uani 1.00 d
C(9) C 0.2654(5) 0.2133(5) -0.3749(3) 0.035(1) Uani 1.00 d
C(10) C 0.3340(5) 0.2912(5) -0.3899(3) 0.036(1) Uani 1.00 d
C(11) C 0.3326(6) 0.3380(6) -0.4543(3) 0.053(2) Uani 1.00 d
C(12) C 0.2647(7) 0.3098(7) -0.5018(3) 0.066(2) Uani 1.00 d
C(13) C 0.1950(6) 0.2370(7) -0.4863(3) 0.057(2) Uani 1.00 d
C(14) C 0.1921(5) 0.1855(5) -0.4226(3) 0.047(2) Uani 1.00 d
C(15) C 0.4054(5) 0.3247(4) -0.3374(3) 0.034(1) Uani 1.00 d
C(16) C 0.1132(6) 0.1067(7) -0.4051(4) 0.067(2) Uani 1.00 d
C(17) C 0.7236(5) -0.1685(5) -0.2668(3) 0.036(1) Uani 1.00 d
C(18) C 0.7762(5) -0.1645(5) -0.3301(3) 0.046(2) Uani 1.00 d
C(19) C 0.8880(5) -0.1479(6) -0.3382(3) 0.053(2) Uani 1.00 d
C(20) C 0.9519(6) -0.1350(6) -0.2842(4) 0.061(2) Uani 1.00 d
C(21) C 0.9019(6) -0.1398(7) -0.2213(4) 0.066(2) Uani 1.00 d
C(22) C 0.7893(5) -0.1582(5) -0.2106(3) 0.045(2) Uani 1.00 d
C(23) C 0.5970(5) -0.3197(5) -0.3107(3) 0.037(1) Uani 1.00 d
C(24) C 0.6994(6) -0.4082(5) -0.3022(3) 0.051(2) Uani 1.00 d
C(25) C 0.7177(7) -0.5104(5) -0.3381(4) 0.058(2) Uani 1.00 d
C(26) C 0.6376(7) -0.5218(5) -0.3833(4) 0.058(2) Uani 1.00 d
C(27) C 0.5353(6) -0.4327(6) -0.3928(3) 0.054(2) Uani 1.00 d
C(28) C 0.5164(5) -0.3318(5) -0.3566(3) 0.046(2) Uani 1.00 d
C(29) C 0.5596(5) -0.2446(5) -0.1738(3) 0.036(1) Uani 1.00 d
C(30) C 0.5465(5) -0.3552(5) -0.1584(3) 0.044(2) Uani 1.00 d
C(31) C 0.5357(6) -0.3906(6) -0.0927(4) 0.059(2) Uani 1.00 d
C(32) C 0.5379(6) -0.3184(7) -0.0414(3) 0.060(2) Uani 1.00 d
C(33) C 0.5487(6) -0.2081(6) -0.0555(3) 0.057(2) Uani 1.00 d
C(34) C 0.5581(6) -0.1708(6) -0.1213(3) 0.049(2) Uani 1.00 d
C(35) C 0.1540(5) 0.5037(5) -0.3046(3) 0.036(1) Uani 1.00 d
C(36) C 0.0662(6) 0.4768(6) -0.3402(3) 0.052(2) Uani 1.00 d
C(37) C 0.0352(6) 0.5295(7) -0.4010(4) 0.066(2) Uani 1.00 d
C(38) C 0.0940(7) 0.6066(7) -0.4285(3) 0.065(2) Uani 1.00 d
C(39) C 0.1817(6) 0.6338(5) -0.3948(3) 0.055(2) Uani 1.00 d
C(40) C 0.2140(5) 0.5806(5) -0.3333(3) 0.043(2) Uani 1.00 d
C(41) C 0.2198(5) 0.5296(5) -0.1665(3) 0.035(1) Uani 1.00 d
C(42) C 0.1926(6) 0.6481(5) -0.1779(3) 0.047(2) Uani 1.00 d
C(43) C 0.1944(6) 0.7228(5) -0.1265(4) 0.056(2) Uani 1.00 d
C(44) C 0.2227(6) 0.6788(6) -0.0636(4) 0.058(2) Uani 1.00 d
C(45) C 0.2506(7) 0.5614(6) -0.0507(3) 0.062(2) Uani 1.00 d
C(46) C 0.2492(6) 0.4882(5) -0.1019(3) 0.048(2) Uani 1.00 d
C(47) C 0.0673(5) 0.3928(5) -0.1912(3) 0.038(2) Uani 1.00 d
C(48) C 0.0592(5) 0.2828(5) -0.1739(3) 0.045(2) Uani 1.00 d
C(49) C -0.0479(6) 0.2653(6) -0.1479(3) 0.056(2) Uani 1.00 d
C(50) C -0.1453(6) 0.3589(8) -0.1376(3) 0.062(2) Uani 1.00 d
C(51) C -0.1373(6) 0.4686(7) -0.1529(4) 0.065(2) Uani 1.00 d
C(52) C -0.0326(6) 0.4857(6) -0.1802(4) 0.055(2) Uani 1.00 d
C(53) C 0.720(1) 0.083(1) -0.0695(6) 0.119(5) Uani 1.00 d
C(54) C 0.799(1) 0.007(1) -0.0273(6) 0.135(5) Uani 1.00 d
C(55) C 0.8912(9) -0.189(1) -0.0065(5) 0.101(4) Uani 1.00 d
C(56) C 0.9016(10) -0.3059(10) -0.0281(6) 0.112(4) Uani 1.00 d
H(1) H 0.6132 0.0299 -0.4846 0.0631 Uiso 1.00 calc
H(2) H 0.7655 0.1237 -0.4949 0.0758 Uiso 1.00 calc
H(3) H 0.8323 0.1887 -0.4013 0.0637 Uiso 1.00 calc
H(4) H 0.5184 -0.0901 -0.3934 0.0430 Uiso 1.00 calc
H(5) H 0.4203 0.0247 -0.4041 0.0430 Uiso 1.00 calc
H(6) H 0.7596 0.2651 -0.2777 0.0684 Uiso 1.00 calc
H(7) H 0.7149 0.1738 -0.2344 0.0684 Uiso 1.00 calc
H(8) H 0.8423 0.1411 -0.2678 0.0684 Uiso 1.00 calc
H(9) H 0.3795 0.3905 -0.4656 0.0633 Uiso 1.00 calc
H(10) H 0.2663 0.3414 -0.5460 0.0788 Uiso 1.00 calc
H(11) H 0.1467 0.2205 -0.5198 0.0688 Uiso 1.00 calc
H(12) H 0.3883 0.4068 -0.3378 0.0409 Uiso 1.00 calc
H(13) H 0.4877 0.2927 -0.3486 0.0409 Uiso 1.00 calc
H(14) H 0.0573 0.1395 -0.3703 0.0808 Uiso 1.00 calc
H(15) H 0.0715 0.0975 -0.4435 0.0808 Uiso 1.00 calc
H(16) H 0.1608 0.0333 -0.3906 0.0808 Uiso 1.00 calc
H(17) H 0.7341 -0.1734 -0.3683 0.0550 Uiso 1.00 calc
H(18) H 0.9223 -0.1453 -0.3821 0.0632 Uiso 1.00 calc
H(19) H 1.0294 -0.1228 -0.2904 0.0729 Uiso 1.00 calc
H(20) H 0.9455 -0.1303 -0.1838 0.0794 Uiso 1.00 calc
H(21) H 0.7572 -0.1639 -0.1664 0.0541 Uiso 1.00 calc
H(22) H 0.7575 -0.3999 -0.2721 0.0607 Uiso 1.00 calc
H(23) H 0.7867 -0.5724 -0.3308 0.0700 Uiso 1.00 calc
H(24) H 0.6517 -0.5905 -0.4083 0.0698 Uiso 1.00 calc
H(25) H 0.4784 -0.4405 -0.4238 0.0651 Uiso 1.00 calc
H(26) H 0.4468 -0.2703 -0.3637 0.0548 Uiso 1.00 calc
H(27) H 0.5449 -0.4064 -0.1934 0.0533 Uiso 1.00 calc
H(28) H 0.5266 -0.4660 -0.0828 0.0706 Uiso 1.00 calc
H(29) H 0.5320 -0.3442 0.0038 0.0720 Uiso 1.00 calc
H(30) H 0.5497 -0.1576 -0.0200 0.0683 Uiso 1.00 calc
H(31) H 0.5635 -0.0940 -0.1308 0.0589 Uiso 1.00 calc
H(32) H 0.0270 0.4214 -0.3224 0.0624 Uiso 1.00 calc
H(33) H -0.0274 0.5126 -0.4244 0.0794 Uiso 1.00 calc
H(34) H 0.0733 0.6411 -0.4714 0.0776 Uiso 1.00 calc
H(35) H 0.2205 0.6889 -0.4134 0.0657 Uiso 1.00 calc
H(36) H 0.2776 0.5969 -0.3105 0.0516 Uiso 1.00 calc
H(37) H 0.1723 0.6789 -0.2216 0.0559 Uiso 1.00 calc
H(38) H 0.1760 0.8041 -0.1350 0.0669 Uiso 1.00 calc
H(39) H 0.2231 0.7299 -0.0284 0.0696 Uiso 1.00 calc
H(40) H 0.2706 0.5313 -0.0068 0.0740 Uiso 1.00 calc
H(41) H 0.2688 0.4070 -0.0930 0.0575 Uiso 1.00 calc
H(42) H 0.1271 0.2186 -0.1798 0.0536 Uiso 1.00 calc
H(43) H -0.0539 0.1891 -0.1372 0.0669 Uiso 1.00 calc
H(44) H -0.2186 0.3469 -0.1198 0.0746 Uiso 1.00 calc
H(45) H -0.2040 0.5330 -0.1445 0.0785 Uiso 1.00 calc
H(46) H -0.0281 0.5620 -0.1918 0.0657 Uiso 1.00 calc
H(47) H 0.7523 0.0777 -0.1141 0.1426 Uiso 1.00 calc
H(48) H 0.6456 0.0629 -0.0682 0.1426 Uiso 1.00 calc
H(49) H 0.7066 0.1603 -0.0548 0.1426 Uiso 1.00 calc
H(50) H 0.7662 0.0128 0.0172 0.1626 Uiso 1.00 calc
H(51) H 0.8729 0.0282 -0.0285 0.1626 Uiso 1.00 calc
H(52) H 0.9686 -0.1759 -0.0068 0.1212 Uiso 1.00 calc
H(53) H 0.8565 -0.1800 0.0377 0.1212 Uiso 1.00 calc
H(54) H 0.9503 -0.3598 0.0017 0.1338 Uiso 1.00 calc
H(55) H 0.8243 -0.3190 -0.0280 0.1338 Uiso 1.00 calc
H(56) H 0.9368 -0.3152 -0.0721 0.1338 Uiso 1.00 calc
H(57) H 0.3550 -0.1121 -0.1621 0.0486 Uiso 1.00 calc
H(58) H 0.3495 0.0171 -0.1517 0.0486 Uiso 1.00 calc
H(59) H 0.5387 0.3730 -0.2399 0.0509 Uiso 1.00 calc
H(60) H 0.4338 0.4406 -0.1940 0.0509 Uiso 1.00 calc
H(61) H 0.1844 -0.0249 -0.2248 0.0546 Uiso 1.00 calc

loop_
_atom_site_aniso_label
_atom_site_aniso_U_11
_atom_site_aniso_U_22
_atom_site_aniso_U_33
_atom_site_aniso_U_12
_atom_site_aniso_U_13
_atom_site_aniso_U_23
Ir(1) 0.0257(1) 0.0271(1) 0.0345(1) -0.00680(8) -0.00050(8) -0.00421(8)
Ir(2) 0.0243(1) 0.0265(1) 0.0294(1) -0.00524(8) -0.00139(7) -0.00316(8)
Cl(1) 0.0367(8) 0.0464(9) 0.090(1) -0.0181(7) -0.0006(8) -0.0228(8)
Cl(2) 0.0507(8) 0.0418(8) 0.0334(7) -0.0073(6) -0.0006(6) -0.0015(6)
S(1) 0.0255(6) 0.0287(6) 0.0318(7) -0.0062(5) -0.0023(5) -0.0047(5)
S(2) 0.0258(6) 0.0325(7) 0.0307(7) -0.0076(5) -0.0017(5) -0.0032(5)
P(1) 0.0311(7) 0.0300(7) 0.0359(8) -0.0052(6) -0.0022(6) -0.0035(6)
P(2) 0.0269(7) 0.0290(7) 0.0349(7) -0.0028(5) -0.0007(5) -0.0031(5)
O(1) 0.039(2) 0.059(3) 0.068(3) -0.010(2) 0.018(2) 0.005(2)
O(2) 0.058(3) 0.085(4) 0.070(3) -0.017(3) -0.029(3) -0.008(3)
O(3) 0.115(5) 0.105(5) 0.068(4) -0.030(4) -0.022(4) 0.008(4)
N(1) 0.037(3) 0.037(3) 0.046(3) -0.009(2) 0.010(2) -0.001(2)
N(2) 0.035(3) 0.040(3) 0.055(3) -0.012(2) -0.007(2) -0.009(2)
C(1) 0.025(2) 0.033(3) 0.036(3) -0.004(2) 0.006(2) -0.005(2)
C(2) 0.032(3) 0.031(3) 0.039(3) -0.002(2) 0.006(2) 0.000(2)
C(3) 0.062(4) 0.058(4) 0.037(3) -0.014(3) 0.002(3) -0.008(3)
C(4) 0.067(5) 0.071(5) 0.051(4) -0.021(4) 0.028(4) -0.004(4)
C(5) 0.044(4) 0.043(4) 0.071(5) -0.014(3) 0.019(3) -0.002(3)
C(6) 0.033(3) 0.036(3) 0.053(4) -0.006(2) 0.002(3) -0.002(3)
C(7) 0.036(3) 0.036(3) 0.033(3) -0.003(2) 0.000(2) -0.009(2)
C(8) 0.042(4) 0.063(4) 0.073(5) -0.025(3) -0.002(3) -0.008(4)
C(9) 0.029(3) 0.039(3) 0.031(3) 0.000(2) -0.002(2) -0.009(2)
C(10) 0.033(3) 0.039(3) 0.030(3) 0.000(2) 0.001(2) -0.002(2)
C(11) 0.064(4) 0.052(4) 0.039(4) -0.011(3) 0.002(3) 0.009(3)
C(12) 0.085(6) 0.076(5) 0.032(4) -0.014(4) -0.004(3) 0.005(3)
C(13) 0.054(4) 0.073(5) 0.036(4) 0.002(4) -0.016(3) -0.007(3)
C(14) 0.035(3) 0.055(4) 0.043(3) 0.003(3) -0.009(3) -0.015(3)
C(15) 0.033(3) 0.027(3) 0.040(3) -0.005(2) 0.002(2) -0.002(2)
C(16) 0.047(4) 0.100(6) 0.062(5) -0.028(4) -0.014(3) -0.014(4)
C(17) 0.032(3) 0.032(3) 0.043(3) -0.007(2) -0.002(2) -0.003(2)
C(18) 0.040(3) 0.049(4) 0.046(4) -0.006(3) 0.000(3) -0.004(3)
C(19) 0.036(3) 0.058(4) 0.061(4) -0.009(3) 0.013(3) -0.010(3)
C(20) 0.032(3) 0.070(5) 0.082(5) -0.014(3) -0.005(3) -0.010(4)
C(21) 0.040(4) 0.091(6) 0.069(5) -0.017(4) -0.011(3) -0.013(4)
C(22) 0.046(4) 0.046(3) 0.046(4) -0.015(3) -0.008(3) -0.010(3)
C(23) 0.042(3) 0.032(3) 0.035(3) -0.008(2) 0.005(2) 0.000(2)
C(24) 0.053(4) 0.039(3) 0.056(4) -0.004(3) -0.006(3) -0.002(3)
C(25) 0.065(5) 0.032(3) 0.070(5) 0.001(3) 0.010(4) -0.007(3)
C(26) 0.067(5) 0.037(3) 0.074(5) -0.022(3) 0.023(4) -0.021(3)
C(27) 0.053(4) 0.052(4) 0.063(4) -0.021(3) 0.010(3) -0.025(3)
C(28) 0.043(3) 0.040(3) 0.056(4) -0.013(3) -0.001(3) -0.012(3)
C(29) 0.031(3) 0.038(3) 0.036(3) -0.004(2) -0.001(2) 0.002(2)
C(30) 0.035(3) 0.046(3) 0.049(4) -0.006(3) -0.001(3) 0.001(3)
C(31) 0.050(4) 0.058(4) 0.064(5) -0.010(3) 0.007(3) 0.016(4)
C(32) 0.058(4) 0.076(5) 0.043(4) -0.015(4) 0.004(3) 0.011(3)
C(33) 0.054(4) 0.072(5) 0.043(4) -0.012(4) 0.000(3) -0.008(3)
C(34) 0.050(4) 0.052(4) 0.046(4) -0.014(3) -0.005(3) -0.007(3)
C(35) 0.032(3) 0.035(3) 0.036(3) 0.000(2) -0.001(2) -0.002(2)
C(36) 0.042(4) 0.056(4) 0.056(4) -0.008(3) -0.003(3) 0.000(3)
C(37) 0.048(4) 0.090(6) 0.055(4) -0.005(4) -0.018(3) -0.001(4)
C(38) 0.068(5) 0.068(5) 0.044(4) 0.008(4) -0.009(3) 0.007(3)
C(39) 0.059(4) 0.042(4) 0.055(4) -0.001(3) 0.003(3) 0.009(3)
C(40) 0.046(3) 0.038(3) 0.042(3) -0.007(3) 0.000(3) 0.000(2)
C(41) 0.028(3) 0.032(3) 0.042(3) -0.003(2) 0.005(2) -0.007(2)
C(42) 0.054(4) 0.031(3) 0.053(4) -0.008(3) -0.002(3) -0.003(3)
C(43) 0.060(4) 0.031(3) 0.076(5) -0.012(3) 0.002(4) -0.014(3)
C(44) 0.054(4) 0.053(4) 0.065(5) -0.007(3) -0.006(3) -0.029(3)
C(45) 0.070(5) 0.056(4) 0.048(4) 0.004(4) -0.009(3) -0.013(3)
C(46) 0.054(4) 0.040(3) 0.045(4) -0.002(3) -0.007(3) -0.007(3)
C(47) 0.029(3) 0.045(3) 0.039(3) -0.005(2) 0.001(2) -0.002(2)
C(48) 0.040(3) 0.048(4) 0.046(4) -0.014(3) 0.006(3) 0.000(3)
C(49) 0.052(4) 0.067(5) 0.055(4) -0.030(4) 0.007(3) 0.001(3)
C(50) 0.038(4) 0.105(6) 0.051(4) -0.033(4) 0.005(3) -0.001(4)
C(51) 0.032(3) 0.095(6) 0.061(5) -0.004(4) 0.002(3) 0.002(4)
C(52) 0.036(3) 0.054(4) 0.068(5) -0.002(3) 0.001(3) 0.000(3)
C(53) 0.116(9) 0.114(9) 0.122(10) -0.018(7) -0.018(7) -0.026(7)
C(54) 0.19(1) 0.088(8) 0.13(1) -0.033(9) -0.075(10) -0.013(7)
C(55) 0.082(7) 0.113(9) 0.093(8) -0.001(6) -0.009(5) 0.012(6)
C(56) 0.096(8) 0.095(8) 0.14(1) -0.015(6) 0.004(7) 0.020(7)

loop_
_atom_type_symbol
_atom_type_description
_atom_type_scat_dispersion_real
_atom_type_scat_dispersion_imag
_atom_type_scat_source
C C 0.003 0.002
;International Tables for Crystallography
(1992, Vol. C, Tables 4.2.6.8 and 6.1.1.1)
;
H H 0.000 0.000
;International Tables for Crystallography
(1992, Vol. C, Table 6.1.1.2)
;
Cl Cl 0.148 0.159
;International Tables for Crystallography
(1992, Vol. C, Tables 4.2.6.8 and 6.1.1.1)
;
Ir Ir -1.444 7.990
;International Tables for Crystallography
(1992, Vol. C, Tables 4.2.6.8 and 6.1.1.1)
;
N N 0.006 0.003
;International Tables for Crystallography
(1992, Vol. C, Tables 4.2.6.8 and 6.1.1.1)
;
O O 0.011 0.006
;International Tables for Crystallography
(1992, Vol. C, Tables 4.2.6.8 and 6.1.1.1)
;
P P 0.102 0.094
;International Tables for Crystallography
(1992, Vol. C, Tables 4.2.6.8 and 6.1.1.1)
;
S S 0.125 0.123
;International Tables for Crystallography
(1992, Vol. C, Tables 4.2.6.8 and 6.1.1.1)
;

loop_
_geom_angle_atom_site_label_1
_geom_angle_atom_site_label_2
_geom_angle_atom_site_label_3
_geom_angle
_geom_angle_publ_flag
Cl(1) Ir(1) S(1) 172.70(5) yes
Cl(1) Ir(1) S(2) 90.40(5) yes
Cl(1) Ir(1) P(1) 96.00(6) yes
Cl(1) Ir(1) N(1) 80.9(1) yes
Cl(1) Ir(1) C(7) 94.8(2) yes
S(1) Ir(1) S(2) 82.31(5) yes
S(1) Ir(1) P(1) 91.28(5) yes
S(1) Ir(1) N(1) 97.9(1) yes
S(1) Ir(1) C(7) 85.7(2) yes
S(2) Ir(1) P(1) 172.88(4) yes
S(2) Ir(1) N(1) 83.2(1) yes
S(2) Ir(1) C(7) 91.9(1) yes
P(1) Ir(1) N(1) 94.7(1) yes
P(1) Ir(1) C(7) 90.7(1) yes
N(1) Ir(1) C(7) 173.4(2) yes
Cl(2) Ir(2) S(1) 81.50(4) yes
Cl(2) Ir(2) S(2) 99.14(5) yes
Cl(2) Ir(2) P(2) 95.20(5) yes
Cl(2) Ir(2) N(2) 85.4(1) yes
Cl(2) Ir(2) C(15) 171.0(1) yes
S(1) Ir(2) S(2) 82.00(5) yes
S(1) Ir(2) P(2) 173.88(5) yes
S(1) Ir(2) N(2) 93.3(1) yes
S(1) Ir(2) C(15) 91.7(1) yes
S(2) Ir(2) P(2) 93.50(5) yes
S(2) Ir(2) N(2) 172.9(1) yes
S(2) Ir(2) C(15) 85.8(1) yes
P(2) Ir(2) N(2) 91.5(1) yes
P(2) Ir(2) C(15) 92.1(1) yes
N(2) Ir(2) C(15) 89.0(2) yes
Ir(1) S(1) Ir(2) 96.59(5) yes
Ir(1) S(1) C(1) 100.6(2) yes
Ir(2) S(1) C(1) 109.4(2) yes
Ir(1) S(2) Ir(2) 96.76(5) yes
Ir(1) S(2) C(9) 111.6(2) yes
Ir(2) S(2) C(9) 99.9(2) yes
Ir(1) P(1) C(17) 116.0(2) yes
Ir(1) P(1) C(23) 121.6(2) yes
Ir(1) P(1) C(29) 110.7(2) yes
C(17) P(1) C(23) 99.0(2) yes
C(17) P(1) C(29) 104.1(2) yes
C(23) P(1) C(29) 103.3(2) yes
Ir(2) P(2) C(35) 114.4(2) yes
Ir(2) P(2) C(41) 114.7(2) yes
Ir(2) P(2) C(47) 118.3(2) yes
C(35) P(2) C(41) 106.3(2) yes
C(35) P(2) C(47) 102.7(3) yes
C(41) P(2) C(47) 98.4(2) yes
N(1) O(1) H(61) 101.6 no
C(54) O(3) C(55) 113.7(8) yes
Ir(1) N(1) O(1) 116.4(3) yes
Ir(1) N(1) H(57) 107.7 no
Ir(1) N(1) H(58) 107.7 no
O(1) N(1) H(57) 107.7 no
O(1) N(1) H(58) 107.7 no
H(57) N(1) H(58) 109.5 no
Ir(2) N(2) O(2) 118.6(4) yes
Ir(2) N(2) H(59) 107.1 no
Ir(2) N(2) H(60) 107.1 no
O(2) N(2) H(59) 107.1 no
O(2) N(2) H(60) 107.1 no
H(59) N(2) H(60) 109.5 no
S(1) C(1) C(2) 117.0(4) yes
S(1) C(1) C(6) 120.8(4) yes
C(2) C(1) C(6) 122.2(5) yes
C(1) C(2) C(3) 117.8(5) yes
C(1) C(2) C(7) 120.9(5) yes
C(3) C(2) C(7) 121.3(5) yes
C(2) C(3) C(4) 121.3(6) yes
C(2) C(3) H(1) 119.3 no
C(4) C(3) H(1) 119.3 no
C(3) C(4) C(5) 119.5(6) yes
C(3) C(4) H(2) 120.2 no
C(5) C(4) H(2) 120.2 no
C(4) C(5) C(6) 122.3(6) yes
C(4) C(5) H(3) 118.9 no
C(6) C(5) H(3) 118.9 no
C(1) C(6) C(5) 116.7(6) yes
C(1) C(6) C(8) 122.1(5) yes
C(5) C(6) C(8) 121.1(6) yes
Ir(1) C(7) C(2) 114.9(4) yes
Ir(1) C(7) H(4) 108.1 no
Ir(1) C(7) H(5) 108.1 no
C(2) C(7) H(4) 108.1 no
C(2) C(7) H(5) 108.1 no
H(4) C(7) H(5) 109.5 no
C(6) C(8) H(6) 109.5 no
C(6) C(8) H(7) 109.5 no
C(6) C(8) H(8) 109.5 no
H(6) C(8) H(7) 109.5 no
H(6) C(8) H(8) 109.5 no
H(7) C(8) H(8) 109.5 no
S(2) C(9) C(10) 117.3(4) yes
S(2) C(9) C(14) 120.9(5) yes
C(10) C(9) C(14) 121.7(5) yes
C(9) C(10) C(11) 118.3(5) yes
C(9) C(10) C(15) 120.8(5) yes
C(11) C(10) C(15) 120.9(5) yes
C(10) C(11) C(12) 120.9(6) yes
C(10) C(11) H(9) 119.6 no
C(12) C(11) H(9) 119.6 no
C(11) C(12) C(13) 120.5(6) yes
C(11) C(12) H(10) 119.7 no
C(13) C(12) H(10) 119.7 no
C(12) C(13) C(14) 122.0(6) yes
C(12) C(13) H(11) 119.0 no
C(14) C(13) H(11) 119.0 no
C(9) C(14) C(13) 116.4(6) yes
C(9) C(14) C(16) 121.6(6) yes
C(13) C(14) C(16) 122.0(6) yes
Ir(2) C(15) C(10) 114.7(4) yes
Ir(2) C(15) H(12) 108.2 no
Ir(2) C(15) H(13) 108.2 no
C(10) C(15) H(12) 108.2 no
C(10) C(15) H(13) 108.2 no
H(12) C(15) H(13) 109.5 no
C(14) C(16) H(14) 109.5 no
C(14) C(16) H(15) 109.5 no
C(14) C(16) H(16) 109.5 no
H(14) C(16) H(15) 109.5 no
H(14) C(16) H(16) 109.5 no
H(15) C(16) H(16) 109.5 no
P(1) C(17) C(18) 118.3(4) yes
P(1) C(17) C(22) 123.1(4) yes
C(18) C(17) C(22) 118.6(5) yes
C(17) C(18) C(19) 120.8(6) yes
C(17) C(18) H(17) 119.6 no
C(19) C(18) H(17) 119.6 no
C(18) C(19) C(20) 121.3(6) yes
C(18) C(19) H(18) 119.3 no
C(20) C(19) H(18) 119.3 no
C(19) C(20) C(21) 118.7(6) yes
C(19) C(20) H(19) 120.7 no
C(21) C(20) H(19) 120.7 no
C(20) C(21) C(22) 122.0(6) yes
C(20) C(21) H(20) 119.0 no
C(22) C(21) H(20) 119.0 no
C(17) C(22) C(21) 118.5(6) yes
C(17) C(22) H(21) 120.7 no
C(21) C(22) H(21) 120.7 no
P(1) C(23) C(24) 118.9(4) yes
P(1) C(23) C(28) 122.1(4) yes
C(24) C(23) C(28) 119.0(5) yes
C(23) C(24) C(25) 119.9(6) yes
C(23) C(24) H(22) 120.0 no
C(25) C(24) H(22) 120.1 no
C(24) C(25) C(26) 120.7(6) yes
C(24) C(25) H(23) 119.6 no
C(26) C(25) H(23) 119.6 no
C(25) C(26) C(27) 119.7(6) yes
C(25) C(26) H(24) 120.1 no
C(27) C(26) H(24) 120.1 no
C(26) C(27) C(28) 119.6(6) yes
C(26) C(27) H(25) 120.2 no
C(28) C(27) H(25) 120.2 no
C(23) C(28) C(27) 121.0(6) yes
C(23) C(28) H(26) 119.5 no
C(27) C(28) H(26) 119.5 no
P(1) C(29) C(30) 123.4(4) yes
P(1) C(29) C(34) 118.2(4) yes
C(30) C(29) C(34) 118.3(5) yes
C(29) C(30) C(31) 120.4(6) yes
C(29) C(30) H(27) 119.8 no
C(31) C(30) H(27) 119.8 no
C(30) C(31) C(32) 120.8(7) yes
C(30) C(31) H(28) 119.6 no
C(32) C(31) H(28) 119.6 no
C(31) C(32) C(33) 119.8(6) yes
C(31) C(32) H(29) 120.1 no
C(33) C(32) H(29) 120.1 no
C(32) C(33) C(34) 120.0(6) yes
C(32) C(33) H(30) 120.0 no
C(34) C(33) H(30) 120.0 no
C(29) C(34) C(33) 120.7(6) yes
C(29) C(34) H(31) 119.7 no
C(33) C(34) H(31) 119.7 no
P(2) C(35) C(36) 119.8(5) yes
P(2) C(35) C(40) 121.0(4) yes
C(36) C(35) C(40) 118.6(5) yes
C(35) C(36) C(37) 120.3(6) yes
C(35) C(36) H(32) 119.8 no
C(37) C(36) H(32) 119.8 no
C(36) C(37) C(38) 120.5(7) yes
C(36) C(37) H(33) 119.8 no
C(38) C(37) H(33) 119.8 no
C(37) C(38) C(39) 120.4(6) yes
C(37) C(38) H(34) 119.8 no
C(39) C(38) H(34) 119.8 no
C(38) C(39) C(40) 119.6(6) yes
C(38) C(39) H(35) 120.2 no
C(40) C(39) H(35) 120.2 no
C(35) C(40) C(39) 120.4(6) yes
C(35) C(40) H(36) 119.8 no
C(39) C(40) H(36) 119.8 no
P(2) C(41) C(42) 125.5(4) yes
P(2) C(41) C(46) 116.4(4) yes
C(42) C(41) C(46) 117.7(5) yes
C(41) C(42) C(43) 120.9(6) yes
C(41) C(42) H(37) 119.5 no
C(43) C(42) H(37) 119.5 no
C(42) C(43) C(44) 119.6(6) yes
C(42) C(43) H(38) 120.2 no
C(44) C(43) H(38) 120.2 no
C(43) C(44) C(45) 120.9(6) yes
C(43) C(44) H(39) 119.5 no
C(45) C(44) H(39) 119.6 no
C(44) C(45) C(46) 119.1(6) yes
C(44) C(45) H(40) 120.4 no
C(46) C(45) H(40) 120.4 no
C(41) C(46) C(45) 121.8(6) yes
C(41) C(46) H(41) 119.1 no
C(45) C(46) H(41) 119.1 no
P(2) C(47) C(48) 122.7(4) yes
P(2) C(47) C(52) 118.6(5) yes
C(48) C(47) C(52) 118.7(5) yes
C(47) C(48) C(49) 120.3(6) yes
C(47) C(48) H(42) 119.9 no
C(49) C(48) H(42) 119.9 no
C(48) C(49) C(50) 119.8(6) yes
C(48) C(49) H(43) 120.1 no
C(50) C(49) H(43) 120.1 no
C(49) C(50) C(51) 120.4(6) yes
C(49) C(50) H(44) 119.8 no
C(51) C(50) H(44) 119.8 no
C(50) C(51) C(52) 119.8(7) yes
C(50) C(51) H(45) 120.1 no
C(52) C(51) H(45) 120.1 no
C(47) C(52) C(51) 121.0(7) yes
C(47) C(52) H(46) 119.5 no
C(51) C(52) H(46) 119.5 no
C(54) C(53) H(47) 109.5 no
C(54) C(53) H(48) 109.4 no
C(54) C(53) H(49) 109.4 no
H(47) C(53) H(48) 109.5 no
H(47) C(53) H(49) 109.5 no
H(48) C(53) H(49) 109.5 no
O(3) C(54) C(53) 110.7(9) yes
O(3) C(54) H(50) 109.1 no
O(3) C(54) H(51) 109.1 no
C(53) C(54) H(50) 109.2 no
C(53) C(54) H(51) 109.1 no
H(50) C(54) H(51) 109.6 no
O(3) C(55) C(56) 110.7(9) yes
O(3) C(55) H(52) 109.1 no
O(3) C(55) H(53) 109.2 no
C(56) C(55) H(52) 109.2 no
C(56) C(55) H(53) 109.2 no
H(52) C(55) H(53) 109.4 no
C(55) C(56) H(54) 109.5 no
C(55) C(56) H(55) 109.5 no
C(55) C(56) H(56) 109.5 no
H(54) C(56) H(55) 109.5 no
H(54) C(56) H(56) 109.5 no
H(55) C(56) H(56) 109.5 no

loop_
_geom_bond_atom_site_label_1
_geom_bond_atom_site_label_2
_geom_bond_distance
_geom_bond_publ_flag
Ir(1) Cl(1) 2.416(2) yes
Ir(1) S(1) 2.312(1) yes
Ir(1) S(2) 2.442(1) yes
Ir(1) P(1) 2.288(1) yes
Ir(1) N(1) 2.232(5) yes
Ir(1) C(7) 2.079(5) yes
Ir(2) Cl(2) 2.532(1) yes
Ir(2) S(1) 2.452(1) yes
Ir(2) S(2) 2.317(1) yes
Ir(2) P(2) 2.301(1) yes
Ir(2) N(2) 2.127(4) yes
Ir(2) C(15) 2.071(5) yes
S(1) C(1) 1.784(5) yes
S(2) C(9) 1.781(5) yes
P(1) C(17) 1.837(6) yes
P(1) C(23) 1.844(6) yes
P(1) C(29) 1.835(6) yes
P(2) C(35) 1.836(5) yes
P(2) C(41) 1.842(6) yes
P(2) C(47) 1.832(6) yes
O(1) N(1) 1.431(6) yes
O(1) H(61) 0.984 no
O(2) N(2) 1.412(6) yes
O(3) C(54) 1.42(1) yes
O(3) C(55) 1.37(1) yes
N(1) H(57) 0.950 no
N(1) H(58) 0.950 no
N(2) H(59) 0.950 no
N(2) H(60) 0.950 no
C(1) C(2) 1.390(7) yes
C(1) C(6) 1.403(7) yes
C(2) C(3) 1.381(8) yes
C(2) C(7) 1.505(8) yes
C(3) C(4) 1.386(10) yes
C(3) H(1) 0.950 no
C(4) C(5) 1.355(10) yes
C(4) H(2) 0.950 no
C(5) C(6) 1.393(9) yes
C(5) H(3) 0.950 no
C(6) C(8) 1.492(9) yes
C(7) H(4) 0.950 no
C(7) H(5) 0.950 no
C(8) H(6) 0.950 no
C(8) H(7) 0.950 no
C(8) H(8) 0.950 no
C(9) C(10) 1.395(8) yes
C(9) C(14) 1.410(7) yes
C(10) C(11) 1.385(8) yes
C(10) C(15) 1.493(7) yes
C(11) C(12) 1.367(10) yes
C(11) H(9) 0.950 no
C(12) C(13) 1.36(1) yes
C(12) H(10) 0.950 no
C(13) C(14) 1.399(9) yes
C(13) H(11) 0.950 no
C(14) C(16) 1.502(10) yes
C(15) H(12) 0.950 no
C(15) H(13) 0.950 no
C(16) H(14) 0.950 no
C(16) H(15) 0.950 no
C(16) H(16) 0.950 no
C(17) C(18) 1.384(8) yes
C(17) C(22) 1.412(7) yes
C(18) C(19) 1.365(8) yes
C(18) H(17) 0.950 no
C(19) C(20) 1.373(9) yes
C(19) H(18) 0.950 no
C(20) C(21) 1.36(1) yes
C(20) H(19) 0.950 no
C(21) C(22) 1.388(9) yes
C(21) H(20) 0.950 no
C(22) H(21) 0.950 no
C(23) C(24) 1.380(8) yes
C(23) C(28) 1.378(8) yes
C(24) C(25) 1.403(9) yes
C(24) H(22) 0.950 no
C(25) C(26) 1.36(1) yes
C(25) H(23) 0.950 no
C(26) C(27) 1.385(10) yes
C(26) H(24) 0.950 no
C(27) C(28) 1.391(8) yes
C(27) H(25) 0.950 no
C(28) H(26) 0.950 no
C(29) C(30) 1.396(8) yes
C(29) C(34) 1.390(8) yes
C(30) C(31) 1.376(9) yes
C(30) H(27) 0.950 no
C(31) C(32) 1.37(1) yes
C(31) H(28) 0.950 no
C(32) C(33) 1.378(10) yes
C(32) H(29) 0.950 no
C(33) C(34) 1.384(9) yes
C(33) H(30) 0.950 no
C(34) H(31) 0.950 no
C(35) C(36) 1.381(8) yes
C(35) C(40) 1.389(8) yes
C(36) C(37) 1.368(9) yes
C(36) H(32) 0.950 no
C(37) C(38) 1.37(1) yes
C(37) H(33) 0.950 no
C(38) C(39) 1.36(1) yes
C(38) H(34) 0.950 no
C(39) C(40) 1.386(8) yes
C(39) H(35) 0.950 no
C(40) H(36) 0.950 no
C(41) C(42) 1.383(8) yes
C(41) C(46) 1.390(8) yes
C(42) C(43) 1.391(9) yes
C(42) H(37) 0.950 no
C(43) C(44) 1.364(10) yes
C(43) H(38) 0.950 no
C(44) C(45) 1.375(9) yes
C(44) H(39) 0.950 no
C(45) C(46) 1.374(9) yes
C(45) H(40) 0.950 no
C(46) H(41) 0.950 no
C(47) C(48) 1.375(8) yes
C(47) C(52) 1.393(8) yes
C(48) C(49) 1.390(8) yes
C(48) H(42) 0.950 no
C(49) C(50) 1.38(1) yes
C(49) H(43) 0.950 no
C(50) C(51) 1.37(1) yes
C(50) H(44) 0.950 no
C(51) C(52) 1.372(9) yes
C(51) H(45) 0.950 no
C(52) H(46) 0.950 no
C(53) C(54) 1.40(1) yes
C(53) H(47) 0.950 no
C(53) H(48) 0.950 no
C(53) H(49) 0.950 no
C(54) H(50) 0.949 no
C(54) H(51) 0.950 no
C(55) C(56) 1.45(1) yes
C(55) H(52) 0.950 no
C(55) H(53) 0.950 no
C(56) H(54) 0.950 no
C(56) H(55) 0.950 no
C(56) H(56) 0.950 no

loop_
_geom_contact_atom_site_label_1
_geom_contact_atom_site_label_2
_geom_contact_distance
Ir(2) Cl(2) 2.532(1)

loop_
_geom_hbond_atom_site_label_D
_geom_hbond_atom_site_label_H
_geom_hbond_atom_site_label_A
_geom_hbond_site_distance_dh
_geom_hbond_site_distance_ha
_geom_hbond_site_distance_da
_geom_hbond_angle_DHA
_geom_hbond_publ_flag
O(1) H(61) Cl(1) 0.984 2.221 3.039(5) 139.795 no
O(1) H(61) S(2) 0.984 2.860 3.139(5) 97.183 no
N(1) H(58) Cl(2) 0.950 2.244 3.131(5) 154.990 no
N(1) H(58) S(1) 0.950 3.162 3.427(5) 98.083 no
O(2) Cl(2) 3.007(6) 0.2794 -0.1390 0.4888 98.083 no
O(2) S(1) 3.571(5) 0.2586 -0.1768 0.5462 98.083 no
N(1) Cl(1) 3.019(5) -0.0672 -0.2229 0.3105 98.083 no
N(1) S(2) 3.107(4) 0.0262 -0.2157 0.3079 98.083 no

loop_
_geom_torsion_atom_site_label_1
_geom_torsion_atom_site_label_2
_geom_torsion_atom_site_label_3
_geom_torsion_atom_site_label_4
_geom_torsion
_geom_torsion_publ_flag
Ir(1) S(1) Ir(2) Cl(2) 88.65(5) yes
Ir(1) S(1) Ir(2) S(2) -11.91(4) yes
Ir(1) S(1) Ir(2) P(2) 30.9(4) yes
Ir(1) S(1) Ir(2) N(2) 173.5(1) yes
Ir(1) S(1) Ir(2) C(15) -97.4(2) yes
Ir(1) S(1) C(1) C(2) 9.4(4) yes
Ir(1) S(1) C(1) C(6) -169.4(4) yes
Ir(1) S(2) Ir(2) Cl(2) -68.72(5) yes
Ir(1) S(2) Ir(2) S(1) 11.27(4) yes
Ir(1) S(2) Ir(2) P(2) -164.56(5) yes
Ir(1) S(2) Ir(2) N(2) 60(1) yes
Ir(1) S(2) Ir(2) C(15) 103.6(1) yes
Ir(1) S(2) C(9) C(10) -93.2(4) yes
Ir(1) S(2) C(9) C(14) 90.2(4) yes
Ir(1) P(1) C(17) C(18) -79.3(5) yes
Ir(1) P(1) C(17) C(22) 101.7(5) yes
Ir(1) P(1) C(23) C(24) 171.6(4) yes
Ir(1) P(1) C(23) C(28) -8.6(6) yes
Ir(1) P(1) C(29) C(30) 119.4(4) yes
Ir(1) P(1) C(29) C(34) -57.8(5) yes
Ir(1) C(7) C(2) C(1) -1.1(6) yes
Ir(1) C(7) C(2) C(3) 175.9(5) yes
Ir(2) S(1) Ir(1) Cl(1) 9.2(4) yes
Ir(2) S(1) Ir(1) S(2) 11.28(4) yes
Ir(2) S(1) Ir(1) P(1) -165.61(5) yes
Ir(2) S(1) Ir(1) N(1) -70.7(1) yes
Ir(2) S(1) Ir(1) C(7) 103.8(1) yes
Ir(2) S(1) C(1) C(2) -91.5(4) yes
Ir(2) S(1) C(1) C(6) 89.6(4) yes
Ir(2) S(2) Ir(1) Cl(1) 167.78(6) yes
Ir(2) S(2) Ir(1) S(1) -11.95(4) yes
Ir(2) S(2) Ir(1) P(1) 13.9(4) yes
Ir(2) S(2) Ir(1) N(1) 87.0(1) yes
Ir(2) S(2) Ir(1) C(7) -97.4(2) yes
Ir(2) S(2) C(9) C(10) 8.2(4) yes
Ir(2) S(2) C(9) C(14) -168.4(4) yes
Ir(2) P(2) C(35) C(36) 94.6(5) yes
Ir(2) P(2) C(35) C(40) -76.1(5) yes
Ir(2) P(2) C(41) C(42) 130.0(5) yes
Ir(2) P(2) C(41) C(46) -57.0(5) yes
Ir(2) P(2) C(47) C(48) -1.5(6) yes
Ir(2) P(2) C(47) C(52) 177.6(4) yes
Ir(2) C(15) C(10) C(9) -9.6(6) yes
Ir(2) C(15) C(10) C(11) 169.3(5) yes
Cl(1) Ir(1) S(1) C(1) -102.0(5) yes
Cl(1) Ir(1) S(2) C(9) -88.7(2) yes
Cl(1) Ir(1) P(1) C(17) 156.5(2) yes
Cl(1) Ir(1) P(1) C(23) 36.2(2) yes
Cl(1) Ir(1) P(1) C(29) -85.2(2) yes
Cl(1) Ir(1) N(1) O(1) -45.6(3) yes
Cl(1) Ir(1) C(7) C(2) 178.4(4) yes
Cl(2) Ir(2) S(1) C(1) -167.6(2) yes
Cl(2) Ir(2) S(2) C(9) 177.8(2) yes
Cl(2) Ir(2) P(2) C(35) -172.9(2) yes
Cl(2) Ir(2) P(2) C(41) 63.8(2) yes
Cl(2) Ir(2) P(2) C(47) -51.7(2) yes
Cl(2) Ir(2) N(2) O(2) 25.8(4) yes
Cl(2) Ir(2) C(15) C(10) 134.6(8) yes
S(1) Ir(1) S(2) C(9) 91.6(2) yes
S(1) Ir(1) P(1) C(17) -24.1(2) yes
S(1) Ir(1) P(1) C(23) -144.5(2) yes
S(1) Ir(1) P(1) C(29) 94.2(2) yes
S(1) Ir(1) N(1) O(1) 127.1(3) yes
S(1) Ir(1) C(7) C(2) 5.7(4) yes
S(1) Ir(2) S(2) C(9) -102.2(2) yes
S(1) Ir(2) P(2) C(35) -115.8(4) yes
S(1) Ir(2) P(2) C(41) 120.9(4) yes
S(1) Ir(2) P(2) C(47) 5.4(5) yes
S(1) Ir(2) N(2) O(2) -55.3(4) yes
S(1) Ir(2) C(15) C(10) 93.2(4) yes
S(1) C(1) C(2) C(3) 176.5(4) yes
S(1) C(1) C(2) C(7) -6.5(7) yes
S(1) C(1) C(6) C(5) -176.4(4) yes
S(1) C(1) C(6) C(8) 6.5(8) yes
S(2) Ir(1) S(1) C(1) -99.9(2) yes
S(2) Ir(1) P(1) C(17) -49.8(4) yes
S(2) Ir(1) P(1) C(23) -170.1(4) yes
S(2) Ir(1) P(1) C(29) 68.5(4) yes
S(2) Ir(1) N(1) O(1) 45.9(3) yes
S(2) Ir(1) C(7) C(2) 87.8(4) yes
S(2) Ir(2) S(1) C(1) 91.8(2) yes
S(2) Ir(2) P(2) C(35) -73.4(2) yes
S(2) Ir(2) P(2) C(41) 163.3(2) yes
S(2) Ir(2) P(2) C(47) 47.8(2) yes
S(2) Ir(2) N(2) O(2) -104(1) yes
S(2) Ir(2) C(15) C(10) 11.4(3) yes
S(2) C(9) C(10) C(11) -179.1(4) yes
S(2) C(9) C(10) C(15) -0.2(7) yes
S(2) C(9) C(14) C(13) 178.6(5) yes
S(2) C(9) C(14) C(16) -0.2(8) yes
P(1) Ir(1) S(1) C(1) 83.2(2) yes
P(1) Ir(1) S(2) C(9) 117.4(4) yes
P(1) Ir(1) N(1) O(1) -140.9(3) yes
P(1) Ir(1) C(7) C(2) -85.5(4) yes
P(1) C(17) C(18) C(19) 179.2(5) yes
P(1) C(17) C(22) C(21) -178.3(5) yes
P(1) C(23) C(24) C(25) 177.2(5) yes
P(1) C(23) C(28) C(27) -177.9(5) yes
P(1) C(29) C(30) C(31) -179.0(5) yes
P(1) C(29) C(34) C(33) 180.0(5) yes
P(2) Ir(2) S(1) C(1) 134.6(4) yes
P(2) Ir(2) S(2) C(9) 82.0(2) yes
P(2) Ir(2) N(2) O(2) 120.9(4) yes
P(2) Ir(2) C(15) C(10) -81.9(4) yes
P(2) C(35) C(36) C(37) -174.1(5) yes
P(2) C(35) C(40) C(39) 174.2(5) yes
P(2) C(41) C(42) C(43) 172.7(5) yes
P(2) C(41) C(46) C(45) -173.0(6) yes
P(2) C(47) C(48) C(49) -179.0(5) yes
P(2) C(47) C(52) C(51) -179.3(6) yes
O(1) N(1) Ir(1) C(7) 3(1) yes
O(2) N(2) Ir(2) C(15) -147.0(4) yes
N(1) Ir(1) S(1) C(1) 178.1(2) yes
N(1) Ir(1) S(2) C(9) -169.5(2) yes
N(1) Ir(1) P(1) C(17) -122.1(2) yes
N(1) Ir(1) P(1) C(23) 117.5(2) yes
N(1) Ir(1) P(1) C(29) -3.9(2) yes
N(1) Ir(1) C(7) C(2) 129(1) yes
N(2) Ir(2) S(1) C(1) -82.8(2) yes
N(2) Ir(2) S(2) C(9) -52(1) yes
N(2) Ir(2) P(2) C(35) 101.5(2) yes
N(2) Ir(2) P(2) C(41) -21.7(2) yes
N(2) Ir(2) P(2) C(47) -137.2(3) yes
N(2) Ir(2) C(15) C(10) -173.5(4) yes
C(1) S(1) Ir(1) C(7) -7.4(2) yes
C(1) S(1) Ir(2) C(15) 6.3(2) yes
C(1) C(2) C(3) C(4) 0.9(9) yes
C(1) C(6) C(5) C(4) -1.0(10) yes
C(2) C(1) C(6) C(5) 4.7(8) yes
C(2) C(1) C(6) C(8) -172.3(5) yes
C(2) C(3) C(4) C(5) 2(1) yes
C(3) C(2) C(1) C(6) -4.7(8) yes
C(3) C(4) C(5) C(6) -2(1) yes
C(4) C(3) C(2) C(7) -176.2(6) yes
C(4) C(5) C(6) C(8) 176.0(7) yes
C(6) C(1) C(2) C(7) 172.4(5) yes
C(7) Ir(1) S(2) C(9) 6.1(2) yes
C(7) Ir(1) P(1) C(17) 61.6(3) yes
C(7) Ir(1) P(1) C(23) -58.7(3) yes
C(7) Ir(1) P(1) C(29) 179.9(2) yes
C(9) S(2) Ir(2) C(15) -9.8(2) yes
C(9) C(10) C(11) C(12) 0.7(9) yes
C(9) C(14) C(13) C(12) 0.1(10) yes
C(10) C(9) C(14) C(13) 2.1(8) yes
C(10) C(9) C(14) C(16) -176.6(6) yes
C(10) C(11) C(12) C(13) 1(1) yes
C(11) C(10) C(9) C(14) -2.6(8) yes
C(11) C(12) C(13) C(14) -1(1) yes
C(12) C(11) C(10) C(15) -178.2(6) yes
C(12) C(13) C(14) C(16) 178.9(7) yes
C(14) C(9) C(10) C(15) 176.3(5) yes
C(15) Ir(2) P(2) C(35) 12.5(3) yes
C(15) Ir(2) P(2) C(41) -110.8(2) yes
C(15) Ir(2) P(2) C(47) 133.7(3) yes
C(17) P(1) C(23) C(24) 43.3(5) yes
C(17) P(1) C(23) C(28) -136.9(5) yes
C(17) P(1) C(29) C(30) -115.3(5) yes
C(17) P(1) C(29) C(34) 67.5(5) yes
C(17) C(18) C(19) C(20) 0(1) yes
C(17) C(22) C(21) C(20) -2(1) yes
C(18) C(17) P(1) C(23) 52.6(5) yes
C(18) C(17) P(1) C(29) 158.9(5) yes
C(18) C(17) C(22) C(21) 2.6(9) yes
C(18) C(19) C(20) C(21) 0(1) yes
C(19) C(18) C(17) C(22) -1.7(9) yes
C(19) C(20) C(21) C(22) 0(1) yes
C(22) C(17) P(1) C(23) -126.4(5) yes
C(22) C(17) P(1) C(29) -20.2(5) yes
C(23) P(1) C(29) C(30) -12.2(5) yes
C(23) P(1) C(29) C(34) 170.6(5) yes
C(23) C(24) C(25) C(26) 2(1) yes
C(23) C(28) C(27) C(26) 0(1) yes
C(24) C(23) P(1) C(29) -63.6(5) yes
C(24) C(23) C(28) C(27) 1.9(9) yes
C(24) C(25) C(26) C(27) -1(1) yes
C(25) C(24) C(23) C(28) -2.6(9) yes
C(25) C(26) C(27) C(28) 0(1) yes
C(28) C(23) P(1) C(29) 116.2(5) yes
C(29) C(30) C(31) C(32) -0.1(10) yes
C(29) C(34) C(33) C(32) -1(1) yes
C(30) C(29) C(34) C(33) 2.6(9) yes
C(30) C(31) C(32) C(33) 1(1) yes
C(31) C(30) C(29) C(34) -1.8(9) yes
C(31) C(32) C(33) C(34) 0(1) yes
C(35) P(2) C(41) C(42) 2.5(6) yes
C(35) P(2) C(41) C(46) 175.5(4) yes
C(35) P(2) C(47) C(48) 125.5(5) yes
C(35) P(2) C(47) C(52) -55.4(5) yes
C(35) C(36) C(37) C(38) 2(1) yes
C(35) C(40) C(39) C(38) -2.8(10) yes
C(36) C(35) P(2) C(41) -137.8(5) yes
C(36) C(35) P(2) C(47) -34.9(5) yes
C(36) C(35) C(40) C(39) 3.4(9) yes
C(36) C(37) C(38) C(39) -1(1) yes
C(37) C(36) C(35) C(40) -3.2(9) yes
C(37) C(38) C(39) C(40) 1(1) yes
C(40) C(35) P(2) C(41) 51.5(5) yes
C(40) C(35) P(2) C(47) 154.4(5) yes
C(41) P(2) C(47) C(48) -125.5(5) yes
C(41) P(2) C(47) C(52) 53.6(5) yes
C(41) C(42) C(43) C(44) 0(1) yes
C(41) C(46) C(45) C(44) 0(1) yes
C(42) C(41) P(2) C(47) -103.4(5) yes
C(42) C(41) C(46) C(45) 0.5(10) yes
C(42) C(43) C(44) C(45) 0(1) yes
C(43) C(42) C(41) C(46) -0.1(9) yes
C(43) C(44) C(45) C(46) 0(1) yes
C(46) C(41) P(2) C(47) 69.6(5) yes
C(47) C(48) C(49) C(50) -1(1) yes
C(47) C(52) C(51) C(50) -1(1) yes
C(48) C(47) C(52) C(51) 0(1) yes
C(48) C(49) C(50) C(51) 0(1) yes
C(49) C(48) C(47) C(52) 1.9(9) yes
C(49) C(50) C(51) C(52) 1(1) yes
C(53) C(54) O(3) C(55) -175(1) yes
C(54) O(3) C(55) C(56) 175(1) yes
C(54) O(3) C(55) C(56) 175(1) yes
